data_2241752
loop_
_publ_author_name
'Malcherek, Thomas'
'Schl\"uter, Jochen'

_publ_section_title
;
 Crystal structure of Cr-bearing Mg~3~BeAl~8~O~16~, a new polytype of
 magnesiotaaffeite-2<i>N</i>'2<i>S</i>
;
_journal_coeditor_code WM5296
_journal_issue 7
_journal_name_full 'Acta Crystallographica Section E'
_journal_page_first 1060
_journal_page_last 1063
_journal_paper_doi 10.1107/S2056989016010215
_journal_volume 72
_journal_year 2016
_chemical_formula_analytical 'Al7.86 Be Cr0.19 Mg2.93 O16'
_chemical_formula_iupac 'Mg3 Be Al8 O16'
_chemical_formula_sum 'Al7.92 Be Cr0.15 Mg2.92 O16'
_chemical_formula_weight 557.75
_chemical_name_systematic
;
Trimagnesium beryllium octaaluminium hexadecaoxide
;
_space_group_crystal_system trigonal
_space_group_IT_number 164
_space_group_name_Hall '-P 3 2"'
_space_group_name_H-M_alt 'P -3 m 1'
_symmetry_space_group_name_Hall '-P 3 2"'
_symmetry_space_group_name_H-M 'P -3 m 1'
_audit_creation_method SHELXL-2014/7
_cell_angle_alpha 90
_cell_angle_beta 90
_cell_angle_gamma 120
_cell_formula_units_Z 2
_cell_length_a 5.6788(3)
_cell_length_b 5.6788(3)
_cell_length_c 18.3368(14)
_cell_measurement_reflns_used 9717
_cell_measurement_temperature 295(2)
_cell_measurement_theta_max 35
_cell_measurement_theta_min 2.22
_cell_volume 512.11(5)
_computing_cell_refinement
;
<i>EVAL15</i>/<i>Peakref</i> (Schreurs <i>et al.</i>,  2010)
;
_computing_data_collection
;
COLLECT (Nonius, 1998)
;
_computing_data_reduction
;
EVAL15 (Schreurs <i>et al.</i>,  2010)
;
_computing_molecular_graphics
;
<i>VESTA</i> (Momma & Izumi, 2011)
;
_computing_publication_material
;
publCIF (Westrip, 2010)
;
_computing_structure_refinement
;
SHELXL2014 (Sheldrick, 2015)
;
_computing_structure_solution
;
SUPERFLIP (Palatinus & Chapuis, 2007)
;
_diffrn_ambient_temperature 295(2)
_diffrn_detector_area_resol_mean 9
_diffrn_measured_fraction_theta_full 0.998
_diffrn_measured_fraction_theta_max 0.999
_diffrn_measurement_device_type 'Nonius KappaCCD'
_diffrn_measurement_method '\f scans, and \w scans with \k offsets'
_diffrn_radiation_monochromator graphite
_diffrn_radiation_type MoK\a
_diffrn_radiation_wavelength 0.71069
_diffrn_reflns_av_R_equivalents 0.0395
_diffrn_reflns_limit_h_max 9
_diffrn_reflns_limit_h_min -8
_diffrn_reflns_limit_k_max 8
_diffrn_reflns_limit_k_min -9
_diffrn_reflns_limit_l_max 29
_diffrn_reflns_limit_l_min -29
_diffrn_reflns_number 10618
_diffrn_reflns_theta_full 25.240
_diffrn_reflns_theta_max 34.995
_diffrn_reflns_theta_min 2.221
_exptl_absorpt_coefficient_mu 1.254
_exptl_absorpt_correction_T_max 0.747
_exptl_absorpt_correction_T_min 0.614
_exptl_absorpt_correction_type multi-scan
_exptl_absorpt_process_details
;
(<i>SADABS</i>; Bruker, 2008)
;
_exptl_crystal_colour red
_exptl_crystal_density_diffrn 3.617
_exptl_crystal_description tabular
_exptl_crystal_F_000 547
_exptl_crystal_size_max 0.23
_exptl_crystal_size_mid 0.22
_exptl_crystal_size_min 0.10
_refine_diff_density_max 0.412
_refine_diff_density_min -1.010
_refine_ls_extinction_coef 0.046(3)
_refine_ls_extinction_expression Fc^*^=kFc[1+0.001xFc^2^\l^3^/sin(2\q)]^-1/4^
_refine_ls_extinction_method
;
SHELXL2014 (Sheldrick, 2015)
;
_refine_ls_goodness_of_fit_ref 0.834
_refine_ls_hydrogen_treatment undef
_refine_ls_matrix_type full
_refine_ls_number_parameters 75
_refine_ls_number_reflns 940
_refine_ls_number_restraints 0
_refine_ls_restrained_S_all 0.834
_refine_ls_R_factor_all 0.0186
_refine_ls_R_factor_gt 0.0180
_refine_ls_shift/su_max 0.000
_refine_ls_shift/su_mean 0.000
_refine_ls_structure_factor_coef Fsqd
_refine_ls_weighting_details
;
w = {1-exp[-5(sin\q/\l)^2^)]}/[\s^2^(Fo^2^)+(0.0296P)^2^+0.0310P]
where P=(Fo^2^+2Fc^2^)/3
;
_refine_ls_weighting_scheme calc
_refine_ls_wR_factor_gt 0.0400
_refine_ls_wR_factor_ref 0.0404
_reflns_number_gt 912
_reflns_number_total 940
_reflns_threshold_expression 'I > 2\s(I)'
_cod_data_source_file wm5296sup1.cif
_cod_data_source_block I
_cod_original_cell_volume 512.11(7)
_cod_database_code 2241752
_shelx_space_group_comment
;
The symmetry employed for this shelxl refinement is uniquely defined
by the following loop, which should always be used as a source of
symmetry information in preference to the above space-group names.
They are only intended as comments.
;

loop_
_space_group_symop_operation_xyz
'x, y, z'
'-y, x-y, z'
'-x+y, -x, z'
'y, x, -z'
'x-y, -y, -z'
'-x, -x+y, -z'
'-x, -y, -z'
'y, -x+y, -z'
'x-y, x, -z'
'-y, -x, z'
'-x+y, y, z'
'x, x-y, z'

loop_
_atom_site_type_symbol
_atom_site_label
_atom_site_fract_x
_atom_site_fract_y
_atom_site_fract_z
_atom_site_U_iso_or_equiv
_atom_site_adp_type
_atom_site_calc_flag
_atom_site_occupancy
Be Be1 0.3333 0.6667 0.10240(12) 0.0054(3) Uani d 1
Al Al1 0.5000 0.0000 0.0000 0.00335(9) Uani d 1
Al Al2 0.6667 0.3333 0.15613(3) 0.00344(9) Uani d 1
Al Al3A -0.33348(5) -0.16674(3) 0.24468(2) 0.00340(11) Uani d 0.983(3)
Cr Cr3B -0.33348(5) -0.16674(3) 0.24468(2) 0.00340(11) Uani d 0.017(3)
Al Al4A 0.5000 0.0000 0.5000 0.00331(15) Uani d 0.983(5)
Cr Cr4B 0.5000 0.0000 0.5000 0.00331(15) Uani d 0.017(5)
Al Al5 0.3333 0.6667 0.37276(3) 0.00293(9) Uani d 1
Mg Mg1A 0.0000 0.0000 0.40321(3) 0.0040(2) Uani d 0.972(5)
Cr Cr1B 0.0000 0.0000 0.40321(3) 0.0040(2) Uani d 0.028(5)
Mg Mg2A 0.6667 0.3333 0.34070(3) 0.0041(2) Uani d 0.952(5)
Cr Cr2B 0.6667 0.3333 0.34070(3) 0.0041(2) Uani d 0.048(5)
Mg Mg3 0.0000 0.0000 0.10393(4) 0.00473(11) Uani d 1
O O1 0.6667 0.3333 0.44628(7) 0.00471(17) Uani d 1
O O2 0.6667 0.3333 0.05925(6) 0.00435(18) Uani d 1
O O3 -0.81376(7) -0.18624(7) 0.05785(4) 0.00439(12) Uani d 1
O O4 -0.81598(7) -0.18402(7) 0.43966(4) 0.00449(12) Uani d 1
O O5 -0.51854(7) -0.03709(14) 0.30594(3) 0.00497(12) Uani d 1
O O6 0.0000 0.0000 0.29666(6) 0.00458(18) Uani d 1
O O7 0.3333 0.6667 0.18977(6) 0.00459(18) Uani d 1
O O8 -0.16175(6) -0.83825(6) 0.18822(4) 0.00461(11) Uani d 1

loop_
_atom_site_aniso_label
_atom_site_aniso_U_11
_atom_site_aniso_U_22
_atom_site_aniso_U_33
_atom_site_aniso_U_12
_atom_site_aniso_U_13
_atom_site_aniso_U_23
Be1 0.0056(5) 0.0056(5) 0.0050(7) 0.0028(2) 0.000 0.000
Al1 0.00339(12) 0.00316(15) 0.00343(15) 0.00158(7) 0.00049(6) 0.00098(11)
Al2 0.00375(12) 0.00375(12) 0.00281(18) 0.00188(6) 0.000 0.000
Al3A 0.00313(13) 0.00356(12) 0.00337(14) 0.00157(7) 0.00005(8) 0.00003(4)
Cr3B 0.00313(13) 0.00356(12) 0.00337(14) 0.00157(7) 0.00005(8) 0.00003(4)
Al4A 0.00349(17) 0.00302(19) 0.00326(19) 0.00151(10) 0.00000(5) 0.00000(11)
Cr4B 0.00349(17) 0.00302(19) 0.00326(19) 0.00151(10) 0.00000(5) 0.00000(11)
Al5 0.00329(12) 0.00329(12) 0.00220(16) 0.00165(6) 0.000 0.000
Mg1A 0.0041(2) 0.0041(2) 0.0039(3) 0.00204(12) 0.000 0.000
Cr1B 0.0041(2) 0.0041(2) 0.0039(3) 0.00204(12) 0.000 0.000
Mg2A 0.0043(2) 0.0043(2) 0.0038(3) 0.00215(11) 0.000 0.000
Cr2B 0.0043(2) 0.0043(2) 0.0038(3) 0.00215(11) 0.000 0.000
Mg3 0.00494(15) 0.00494(15) 0.0043(2) 0.00247(8) 0.000 0.000
O1 0.0045(2) 0.0045(2) 0.0051(4) 0.00226(12) 0.000 0.000
O2 0.0048(2) 0.0048(2) 0.0034(4) 0.00241(12) 0.000 0.000
O3 0.00421(19) 0.00421(19) 0.0045(3) 0.0019(2) 0.00005(9) -0.00005(9)
O4 0.00431(19) 0.00431(19) 0.0049(3) 0.0022(2) -0.00011(9) 0.00011(9)
O5 0.00519(19) 0.0047(2) 0.0049(3) 0.00234(12) 0.00010(9) 0.00020(18)
O6 0.0049(3) 0.0049(3) 0.0039(4) 0.00247(13) 0.000 0.000
O7 0.0053(3) 0.0053(3) 0.0031(4) 0.00267(13) 0.000 0.000
O8 0.00479(18) 0.00479(18) 0.0048(2) 0.0028(2) -0.00033(10) 0.00033(10)

loop_
_atom_type_symbol
_atom_type_description
_atom_type_scat_dispersion_real
_atom_type_scat_dispersion_imag
_atom_type_scat_source
Mg Mg 0.0486 0.0363 'International Tables Vol C Tables 4.2.6.8 and 6.1.1.4'
Be Be 0.0005 0.0002 'International Tables Vol C Tables 4.2.6.8 and 6.1.1.4'
Al Al 0.0645 0.0514 'International Tables Vol C Tables 4.2.6.8 and 6.1.1.4'
O O 0.0106 0.0060 'International Tables Vol C Tables 4.2.6.8 and 6.1.1.4'
Cr Cr 0.3209 0.6236 'International Tables Vol C Tables 4.2.6.8 and 6.1.1.4'

loop_
_geom_angle_atom_site_label_1
_geom_angle_atom_site_label_2
_geom_angle_atom_site_label_3
_geom_angle_site_symmetry_1
_geom_angle_site_symmetry_3
_geom_angle
O7 Be1 O3 . 1_665 119.45(7)
O7 Be1 O3 . 2_565 119.45(7)
O3 Be1 O3 1_665 2_565 97.89(9)
O7 Be1 O3 . 3 119.45(7)
O3 Be1 O3 1_665 3 97.89(9)
O3 Be1 O3 2_565 3 97.89(9)
O7 Be1 Al1 . 2 138.88(3)
O3 Be1 Al1 1_665 2 48.95(5)
O3 Be1 Al1 2_565 2 48.95(5)
O3 Be1 Al1 3 2 101.67(10)
O7 Be1 Al1 . 1_565 138.88(3)
O3 Be1 Al1 1_665 1_565 48.95(5)
O3 Be1 Al1 2_565 1_565 101.67(10)
O3 Be1 Al1 3 1_565 48.95(5)
Al1 Be1 Al1 2 1_565 69.44(5)
O7 Be1 Al1 . 3_665 138.88(3)
O3 Be1 Al1 1_665 3_665 101.67(10)
O3 Be1 Al1 2_565 3_665 48.95(5)
O3 Be1 Al1 3 3_665 48.95(5)
Al1 Be1 Al1 2 3_665 69.44(5)
Al1 Be1 Al1 1_565 3_665 69.44(5)
O3 Al1 O3 7 1_655 180.00(4)
O3 Al1 O3 7 9_665 83.60(4)
O3 Al1 O3 1_655 9_665 96.40(4)
O3 Al1 O3 7 3_545 96.40(4)
O3 Al1 O3 1_655 3_545 83.60(4)
O3 Al1 O3 9_665 3_545 180.00(4)
O3 Al1 O2 7 . 84.58(3)
O3 Al1 O2 1_655 . 95.42(3)
O3 Al1 O2 9_665 . 84.58(3)
O3 Al1 O2 3_545 . 95.42(3)
O3 Al1 O2 7 7_655 95.42(3)
O3 Al1 O2 1_655 7_655 84.58(3)
O3 Al1 O2 9_665 7_655 95.42(3)
O3 Al1 O2 3_545 7_655 84.58(3)
O2 Al1 O2 . 7_655 180.0
O3 Al1 Be1 7 7_665 41.80(2)
O3 Al1 Be1 1_655 7_665 138.20(2)
O3 Al1 Be1 9_665 7_665 41.80(2)
O3 Al1 Be1 3_545 7_665 138.20(2)
O2 Al1 Be1 . 7_665 82.41(4)
O2 Al1 Be1 7_655 7_665 97.59(4)
O3 Al1 Be1 7 1_545 138.20(2)
O3 Al1 Be1 1_655 1_545 41.80(2)
O3 Al1 Be1 9_665 1_545 138.20(2)
O3 Al1 Be1 3_545 1_545 41.80(2)
O2 Al1 Be1 . 1_545 97.59(4)
O2 Al1 Be1 7_655 1_545 82.41(4)
Be1 Al1 Be1 7_665 1_545 180.00(7)
O3 Al1 Al1 7 2_545 139.043(16)
O3 Al1 Al1 1_655 2_545 40.957(16)
O3 Al1 Al1 9_665 2_545 95.088(18)
O3 Al1 Al1 3_545 2_545 84.912(18)
O2 Al1 Al1 . 2_545 136.211(19)
O2 Al1 Al1 7_655 2_545 43.790(19)
Be1 Al1 Al1 7_665 2_545 124.72(3)
Be1 Al1 Al1 1_545 2_545 55.28(3)
O3 Al1 Al1 7 2_655 40.957(16)
O3 Al1 Al1 1_655 2_655 139.043(16)
O3 Al1 Al1 9_665 2_655 84.912(18)
O3 Al1 Al1 3_545 2_655 95.088(18)
O2 Al1 Al1 . 2_655 43.789(19)
O2 Al1 Al1 7_655 2_655 136.210(19)
Be1 Al1 Al1 7_665 2_655 55.28(3)
Be1 Al1 Al1 1_545 2_655 124.72(3)
Al1 Al1 Al1 2_545 2_655 180.0
O3 Al1 Al1 7 3_665 84.912(18)
O3 Al1 Al1 1_655 3_665 95.088(18)
O3 Al1 Al1 9_665 3_665 40.957(16)
O3 Al1 Al1 3_545 3_665 139.043(16)
O2 Al1 Al1 . 3_665 43.789(19)
O2 Al1 Al1 7_655 3_665 136.211(19)
Be1 Al1 Al1 7_665 3_665 55.28(3)
Be1 Al1 Al1 1_545 3_665 124.72(3)
Al1 Al1 Al1 2_545 3_665 120.0
Al1 Al1 Al1 2_655 3_665 60.0
O3 Al1 Al1 7 3_655 95.088(18)
O3 Al1 Al1 1_655 3_655 84.912(18)
O3 Al1 Al1 9_665 3_655 139.043(16)
O3 Al1 Al1 3_545 3_655 40.957(16)
O2 Al1 Al1 . 3_655 136.211(19)
O2 Al1 Al1 7_655 3_655 43.789(19)
Be1 Al1 Al1 7_665 3_655 124.72(3)
Be1 Al1 Al1 1_545 3_655 55.28(3)
Al1 Al1 Al1 2_545 3_655 60.0
Al1 Al1 Al1 2_655 3_655 120.0
Al1 Al1 Al1 3_665 3_655 180.0
O2 Al2 O8 . 1_665 109.22(3)
O2 Al2 O8 . 2 109.22(3)
O8 Al2 O8 1_665 2 109.72(3)
O2 Al2 O8 . 3_655 109.22(3)
O8 Al2 O8 1_665 3_655 109.72(3)
O8 Al2 O8 2 3_655 109.72(3)
O6 Al3A O5 . 3_445 96.66(3)
O6 Al3A O5 . . 96.66(3)
O5 Al3A O5 3_445 . 82.22(4)
O6 Al3A O8 . 1_565 83.72(3)
O5 Al3A O8 3_445 1_565 175.23(3)
O5 Al3A O8 . 1_565 93.01(3)
O6 Al3A O8 . 2_445 83.72(3)
O5 Al3A O8 3_445 2_445 93.01(3)
O5 Al3A O8 . 2_445 175.23(3)
O8 Al3A O8 1_565 2_445 91.76(4)
O6 Al3A O7 . 1_445 178.60(4)
O5 Al3A O7 3_445 1_445 84.39(3)
O5 Al3A O7 . 1_445 84.40(3)
O8 Al3A O7 1_565 1_445 95.31(3)
O8 Al3A O7 2_445 1_445 95.31(3)
O6 Al3A Cr3B . 3_445 138.48(2)
O5 Al3A Cr3B 3_445 3_445 42.307(16)
O5 Al3A Cr3B . 3_445 85.296(19)
O8 Al3A Cr3B 1_565 3_445 137.735(18)
O8 Al3A Cr3B 2_445 3_445 91.271(18)
O7 Al3A Cr3B 1_445 3_445 42.450(19)
O6 Al3A Al3A . 3_445 138.48(2)
O5 Al3A Al3A 3_445 3_445 42.307(16)
O5 Al3A Al3A . 3_445 85.296(19)
O8 Al3A Al3A 1_565 3_445 137.735(18)
O8 Al3A Al3A 2_445 3_445 91.271(18)
O7 Al3A Al3A 1_445 3_445 42.450(19)
Cr3B Al3A Al3A 3_445 3_445 0.0
O6 Al3A Al3A . 2_455 138.48(2)
O5 Al3A Al3A 3_445 2_455 85.296(19)
O5 Al3A Al3A . 2_455 42.308(16)
O8 Al3A Al3A 1_565 2_455 91.271(18)
O8 Al3A Al3A 2_445 2_455 137.735(18)
O7 Al3A Al3A 1_445 2_455 42.451(19)
Cr3B Al3A Al3A 3_445 2_455 60.0
Al3A Al3A Al3A 3_445 2_455 60.0
O6 Al3A Cr3B . 2_455 138.48(2)
O5 Al3A Cr3B 3_445 2_455 85.296(19)
O5 Al3A Cr3B . 2_455 42.308(16)
O8 Al3A Cr3B 1_565 2_455 91.271(18)
O8 Al3A Cr3B 2_445 2_455 137.735(18)
O7 Al3A Cr3B 1_445 2_455 42.451(19)
Cr3B Al3A Cr3B 3_445 2_455 60.0
Al3A Al3A Cr3B 3_445 2_455 60.0
Al3A Al3A Cr3B 2_455 2_455 0.000(14)
O6 Al3A Cr3B . 3 41.52(2)
O5 Al3A Cr3B 3_445 3 137.691(16)
O5 Al3A Cr3B . 3 94.703(19)
O8 Al3A Cr3B 1_565 3 42.266(18)
O8 Al3A Cr3B 2_445 3 88.730(18)
O7 Al3A Cr3B 1_445 3 137.552(19)
Cr3B Al3A Cr3B 3_445 3 180.0
Al3A Al3A Cr3B 3_445 3 180.0
Al3A Al3A Cr3B 2_455 3 120.0
Cr3B Al3A Cr3B 2_455 3 120.0
O6 Al3A Al3A . 3 41.52(2)
O5 Al3A Al3A 3_445 3 137.691(16)
O5 Al3A Al3A . 3 94.703(19)
O8 Al3A Al3A 1_565 3 42.266(18)
O8 Al3A Al3A 2_445 3 88.730(18)
O7 Al3A Al3A 1_445 3 137.552(19)
Cr3B Al3A Al3A 3_445 3 180.0
Al3A Al3A Al3A 3_445 3 180.0
Al3A Al3A Al3A 2_455 3 120.0
Cr3B Al3A Al3A 2_455 3 120.0
Cr3B Al3A Al3A 3 3 0.0
O1 Al4A O1 7_656 . 180.0
O1 Al4A O4 7_656 9_666 96.18(3)
O1 Al4A O4 . 9_666 83.82(3)
O1 Al4A O4 7_656 3_545 83.82(3)
O1 Al4A O4 . 3_545 96.18(3)
O4 Al4A O4 9_666 3_545 180.00(3)
O1 Al4A O4 7_656 7_556 96.18(3)
O1 Al4A O4 . 7_556 83.82(3)
O4 Al4A O4 9_666 7_556 83.33(4)
O4 Al4A O4 3_545 7_556 96.67(4)
O1 Al4A O4 7_656 1_655 83.82(3)
O1 Al4A O4 . 1_655 96.18(3)
O4 Al4A O4 9_666 1_655 96.67(4)
O4 Al4A O4 3_545 1_655 83.33(4)
O4 Al4A O4 7_556 1_655 180.0
O1 Al4A Al4A 7_656 2_545 42.07(2)
O1 Al4A Al4A . 2_545 137.93(2)
O4 Al4A Al4A 9_666 2_545 94.432(19)
O4 Al4A Al4A 3_545 2_545 85.568(19)
O4 Al4A Al4A 7_556 2_545 137.904(15)
O4 Al4A Al4A 1_655 2_545 42.096(15)
O1 Al4A Al4A 7_656 2_655 137.93(2)
O1 Al4A Al4A . 2_655 42.07(2)
O4 Al4A Al4A 9_666 2_655 85.568(19)
O4 Al4A Al4A 3_545 2_655 94.432(19)
O4 Al4A Al4A 7_556 2_655 42.096(15)
O4 Al4A Al4A 1_655 2_655 137.904(15)
Al4A Al4A Al4A 2_545 2_655 180.0
O1 Al4A Cr4B 7_656 2_545 42.07(2)
O1 Al4A Cr4B . 2_545 137.93(2)
O4 Al4A Cr4B 9_666 2_545 94.432(19)
O4 Al4A Cr4B 3_545 2_545 85.568(19)
O4 Al4A Cr4B 7_556 2_545 137.904(15)
O4 Al4A Cr4B 1_655 2_545 42.096(15)
Al4A Al4A Cr4B 2_545 2_545 0.0
Al4A Al4A Cr4B 2_655 2_545 180.0
O1 Al4A Cr4B 7_656 2_655 137.93(2)
O1 Al4A Cr4B . 2_655 42.07(2)
O4 Al4A Cr4B 9_666 2_655 85.568(19)
O4 Al4A Cr4B 3_545 2_655 94.432(19)
O4 Al4A Cr4B 7_556 2_655 42.096(15)
O4 Al4A Cr4B 1_655 2_655 137.904(15)
Al4A Al4A Cr4B 2_545 2_655 180.0
Al4A Al4A Cr4B 2_655 2_655 0.0
Cr4B Al4A Cr4B 2_545 2_655 180.0
O1 Al4A Al4A 7_656 3_665 137.93(2)
O1 Al4A Al4A . 3_665 42.07(2)
O4 Al4A Al4A 9_666 3_665 42.096(15)
O4 Al4A Al4A 3_545 3_665 137.904(15)
O4 Al4A Al4A 7_556 3_665 85.569(18)
O4 Al4A Al4A 1_655 3_665 94.431(18)
Al4A Al4A Al4A 2_545 3_665 120.0
Al4A Al4A Al4A 2_655 3_665 60.0
Cr4B Al4A Al4A 2_545 3_665 120.0
Cr4B Al4A Al4A 2_655 3_665 60.0
O1 Al4A Cr4B 7_656 3_665 137.93(2)
O1 Al4A Cr4B . 3_665 42.07(2)
O4 Al4A Cr4B 9_666 3_665 42.096(15)
O4 Al4A Cr4B 3_545 3_665 137.904(15)
O4 Al4A Cr4B 7_556 3_665 85.569(18)
O4 Al4A Cr4B 1_655 3_665 94.431(18)
Al4A Al4A Cr4B 2_545 3_665 120.0
Al4A Al4A Cr4B 2_655 3_665 60.0
Cr4B Al4A Cr4B 2_545 3_665 120.0
Cr4B Al4A Cr4B 2_655 3_665 60.0
Al4A Al4A Cr4B 3_665 3_665 0.0
O5 Al5 O5 3 2_565 83.03(3)
O5 Al5 O5 3 1_665 83.03(3)
O5 Al5 O5 2_565 1_665 83.02(3)
O5 Al5 O4 3 3 96.83(2)
O5 Al5 O4 2_565 3 179.81(3)
O5 Al5 O4 1_665 3 96.83(2)
O5 Al5 O4 3 2_565 96.83(2)
O5 Al5 O4 2_565 2_565 96.83(2)
O5 Al5 O4 1_665 2_565 179.81(3)
O4 Al5 O4 3 2_565 83.31(3)
O5 Al5 O4 3 1_665 179.81(3)
O5 Al5 O4 2_565 1_665 96.83(2)
O5 Al5 O4 1_665 1_665 96.83(2)
O4 Al5 O4 3 1_665 83.31(3)
O4 Al5 O4 2_565 1_665 83.31(3)
O5 Al5 Cr4B 3 1_565 138.301(15)
O5 Al5 Cr4B 2_565 1_565 138.300(15)
O5 Al5 Cr4B 1_665 1_565 94.97(2)
O4 Al5 Cr4B 3 1_565 41.825(15)
O4 Al5 Cr4B 2_565 1_565 85.22(2)
O4 Al5 Cr4B 1_665 1_565 41.826(15)
O5 Al5 Al4A 3 1_565 138.301(15)
O5 Al5 Al4A 2_565 1_565 138.300(15)
O5 Al5 Al4A 1_665 1_565 94.97(2)
O4 Al5 Al4A 3 1_565 41.825(15)
O4 Al5 Al4A 2_565 1_565 85.22(2)
O4 Al5 Al4A 1_665 1_565 41.826(15)
Cr4B Al5 Al4A 1_565 1_565 0.0
O5 Al5 Cr4B 3 2 138.301(15)
O5 Al5 Cr4B 2_565 2 94.97(2)
O5 Al5 Cr4B 1_665 2 138.300(15)
O4 Al5 Cr4B 3 2 85.22(2)
O4 Al5 Cr4B 2_565 2 41.825(15)
O4 Al5 Cr4B 1_665 2 41.826(15)
Cr4B Al5 Cr4B 1_565 2 59.719(10)
Al4A Al5 Cr4B 1_565 2 59.719(10)
O5 Al5 Al4A 3 2 138.301(15)
O5 Al5 Al4A 2_565 2 94.97(2)
O5 Al5 Al4A 1_665 2 138.300(15)
O4 Al5 Al4A 3 2 85.22(2)
O4 Al5 Al4A 2_565 2 41.825(15)
O4 Al5 Al4A 1_665 2 41.826(15)
Cr4B Al5 Al4A 1_565 2 59.7
Al4A Al5 Al4A 1_565 2 59.719(10)
Cr4B Al5 Al4A 2 2 0.0
O5 Al5 Cr4B 3 3_665 94.97(2)
O5 Al5 Cr4B 2_565 3_665 138.301(15)
O5 Al5 Cr4B 1_665 3_665 138.301(15)
O4 Al5 Cr4B 3 3_665 41.826(15)
O4 Al5 Cr4B 2_565 3_665 41.826(15)
O4 Al5 Cr4B 1_665 3_665 85.22(2)
Cr4B Al5 Cr4B 1_565 3_665 59.719(10)
Al4A Al5 Cr4B 1_565 3_665 59.719(10)
Cr4B Al5 Cr4B 2 3_665 59.719(10)
Al4A Al5 Cr4B 2 3_665 59.719(10)
O5 Al5 Al4A 3 3_665 94.97(2)
O5 Al5 Al4A 2_565 3_665 138.301(15)
O5 Al5 Al4A 1_665 3_665 138.301(15)
O4 Al5 Al4A 3 3_665 41.826(15)
O4 Al5 Al4A 2_565 3_665 41.826(15)
O4 Al5 Al4A 1_665 3_665 85.22(2)
Cr4B Al5 Al4A 1_565 3_665 59.7
Al4A Al5 Al4A 1_565 3_665 59.719(10)
Cr4B Al5 Al4A 2 3_665 59.7
Al4A Al5 Al4A 2 3_665 59.719(10)
Cr4B Al5 Al4A 3_665 3_665 0.0
O4 Mg1A O4 1_655 2_565 108.66(2)
O4 Mg1A O4 1_655 3_445 108.66(2)
O4 Mg1A O4 2_565 3_445 108.66(2)
O4 Mg1A O6 1_655 . 110.27(2)
O4 Mg1A O6 2_565 . 110.27(2)
O4 Mg1A O6 3_445 . 110.27(2)
O4 Mg1A Al5 1_655 1_445 121.368(4)
O4 Mg1A Al5 2_565 1_445 121.369(4)
O4 Mg1A Al5 3_445 1_445 29.94(2)
O6 Mg1A Al5 . 1_445 80.334(11)
O4 Mg1A Al5 1_655 . 121.368(4)
O4 Mg1A Al5 2_565 . 29.94(2)
O4 Mg1A Al5 3_445 . 121.368(4)
O6 Mg1A Al5 . . 80.336(11)
Al5 Mg1A Al5 1_445 . 117.240(6)
O4 Mg1A Al5 1_655 1_545 29.94(2)
O4 Mg1A Al5 2_565 1_545 121.369(4)
O4 Mg1A Al5 3_445 1_545 121.369(4)
O6 Mg1A Al5 . 1_545 80.334(11)
Al5 Mg1A Al5 1_445 1_545 117.239(6)
Al5 Mg1A Al5 . 1_545 117.240(6)
O4 Mg1A Al3A 1_655 2 80.84(2)
O4 Mg1A Al3A 2_565 2 122.16(2)
O4 Mg1A Al3A 3_445 2 122.16(2)
O6 Mg1A Al3A . 2 29.432(6)
Al5 Mg1A Al3A 1_445 2 95.507(12)
Al5 Mg1A Al3A . 2 95.508(12)
Al5 Mg1A Al3A 1_545 2 50.903(10)
O4 Mg1A Cr3B 1_655 2 80.84(2)
O4 Mg1A Cr3B 2_565 2 122.16(2)
O4 Mg1A Cr3B 3_445 2 122.16(2)
O6 Mg1A Cr3B . 2 29.432(6)
Al5 Mg1A Cr3B 1_445 2 95.507(12)
Al5 Mg1A Cr3B . 2 95.508(12)
Al5 Mg1A Cr3B 1_545 2 50.903(10)
Al3A Mg1A Cr3B 2 2 0.000(5)
O4 Mg1A Al3A 1_655 3 122.16(2)
O4 Mg1A Al3A 2_565 3 80.84(2)
O4 Mg1A Al3A 3_445 3 122.16(2)
O6 Mg1A Al3A . 3 29.432(6)
Al5 Mg1A Al3A 1_445 3 95.508(12)
Al5 Mg1A Al3A . 3 50.904(10)
Al5 Mg1A Al3A 1_545 3 95.508(12)
Al3A Mg1A Al3A 2 3 50.371(11)
Cr3B Mg1A Al3A 2 3 50.4
O4 Mg1A Cr3B 1_655 3 122.16(2)
O4 Mg1A Cr3B 2_565 3 80.84(2)
O4 Mg1A Cr3B 3_445 3 122.16(2)
O6 Mg1A Cr3B . 3 29.432(6)
Al5 Mg1A Cr3B 1_445 3 95.508(12)
Al5 Mg1A Cr3B . 3 50.904(10)
Al5 Mg1A Cr3B 1_545 3 95.508(12)
Al3A Mg1A Cr3B 2 3 50.371(11)
Cr3B Mg1A Cr3B 2 3 50.371(11)
Al3A Mg1A Cr3B 3 3 0.000(15)
O5 Mg2A O5 1_655 2_665 109.66(2)
O5 Mg2A O5 1_655 3 109.66(2)
O5 Mg2A O5 2_665 3 109.66(2)
O5 Mg2A O1 1_655 . 109.28(2)
O5 Mg2A O1 2_665 . 109.28(2)
O5 Mg2A O1 3 . 109.28(2)
O5 Mg2A Al5 1_655 1_655 121.522(3)
O5 Mg2A Al5 2_665 1_655 29.45(2)
O5 Mg2A Al5 3 1_655 121.522(3)
O1 Mg2A Al5 . 1_655 79.835(12)
O5 Mg2A Al5 1_655 1_545 29.45(2)
O5 Mg2A Al5 2_665 1_545 121.522(3)
O5 Mg2A Al5 3 1_545 121.522(3)
O1 Mg2A Al5 . 1_545 79.835(12)
Al5 Mg2A Al5 1_655 1_545 116.954(7)
O5 Mg2A Al5 1_655 . 121.521(4)
O5 Mg2A Al5 2_665 . 121.521(3)
O5 Mg2A Al5 3 . 29.45(2)
O1 Mg2A Al5 . . 79.834(12)
Al5 Mg2A Al5 1_655 . 116.954(7)
Al5 Mg2A Al5 1_545 . 116.954(7)
O5 Mg2A Al3A 1_655 2 29.673(12)
O5 Mg2A Al3A 2_665 2 121.37(3)
O5 Mg2A Al3A 3 2 79.990(15)
O1 Mg2A Al3A . 2 121.802(9)
Al5 Mg2A Al3A 1_655 2 144.821(12)
Al5 Mg2A Al3A 1_545 2 50.834(9)
Al5 Mg2A Al3A . 2 95.349(7)
O5 Mg2A Al3A 1_655 1_655 29.674(12)
O5 Mg2A Al3A 2_665 1_655 79.990(15)
O5 Mg2A Al3A 3 1_655 121.37(3)
O1 Mg2A Al3A . 1_655 121.802(9)
Al5 Mg2A Al3A 1_655 1_655 95.348(7)
Al5 Mg2A Al3A 1_545 1_655 50.834(8)
Al5 Mg2A Al3A . 1_655 144.822(12)
Al3A Mg2A Al3A 2 1_655 50.270(9)
O5 Mg2A Al3A 1_655 3_655 79.990(15)
O5 Mg2A Al3A 2_665 3_655 29.674(12)
O5 Mg2A Al3A 3 3_655 121.37(3)
O1 Mg2A Al3A . 3_655 121.802(9)
Al5 Mg2A Al3A 1_655 3_655 50.834(9)
Al5 Mg2A Al3A 1_545 3_655 95.348(7)
Al5 Mg2A Al3A . 3_655 144.822(12)
Al3A Mg2A Al3A 2 3_655 94.786(12)
Al3A Mg2A Al3A 1_655 3_655 50.318(10)
O5 Mg2A Al3A 1_655 2_665 121.37(3)
O5 Mg2A Al3A 2_665 2_665 29.673(12)
O5 Mg2A Al3A 3 2_665 79.990(15)
O1 Mg2A Al3A . 2_665 121.802(9)
Al5 Mg2A Al3A 1_655 2_665 50.834(8)
Al5 Mg2A Al3A 1_545 2_665 144.821(12)
Al5 Mg2A Al3A . 2_665 95.349(7)
Al3A Mg2A Al3A 2 2_665 116.397(17)
Al3A Mg2A Al3A 1_655 2_665 94.786(12)
Al3A Mg2A Al3A 3_655 2_665 50.270(9)
O5 Mg2A Al3A 1_655 3 79.989(15)
O5 Mg2A Al3A 2_665 3 121.37(3)
O5 Mg2A Al3A 3 3 29.674(12)
O1 Mg2A Al3A . 3 121.802(9)
Al5 Mg2A Al3A 1_655 3 144.822(12)
Al5 Mg2A Al3A 1_545 3 95.349(7)
Al5 Mg2A Al3A . 3 50.835(9)
Al3A Mg2A Al3A 2 3 50.317(10)
Al3A Mg2A Al3A 1_655 3 94.786(12)
Al3A Mg2A Al3A 3_655 3 116.397(17)
Al3A Mg2A Al3A 2_665 3 94.786(12)
O3 Mg3 O3 3_445 2_565 103.70(3)
O3 Mg3 O3 3_445 1_655 103.70(3)
O3 Mg3 O3 2_565 1_655 103.70(3)
O3 Mg3 O8 3_445 3_655 160.59(4)
O3 Mg3 O8 2_565 3_655 88.06(2)
O3 Mg3 O8 1_655 3_655 88.06(2)
O3 Mg3 O8 3_445 1_565 88.06(2)
O3 Mg3 O8 2_565 1_565 88.06(2)
O3 Mg3 O8 1_655 1_565 160.59(4)
O8 Mg3 O8 3_655 1_565 76.80(3)
O3 Mg3 O8 3_445 2_445 88.064(19)
O3 Mg3 O8 2_565 2_445 160.59(4)
O3 Mg3 O8 1_655 2_445 88.06(2)
O8 Mg3 O8 3_655 2_445 76.80(3)
O8 Mg3 O8 1_565 2_445 76.80(3)
O3 Mg3 Al3A 3_445 . 82.33(2)
O3 Mg3 Al3A 2_565 . 126.66(2)
O3 Mg3 Al3A 1_655 . 126.66(2)
O8 Mg3 Al3A 3_655 . 78.26(3)
O8 Mg3 Al3A 1_565 . 38.697(14)
O8 Mg3 Al3A 2_445 . 38.697(14)
O3 Mg3 Al3A 3_445 3 126.66(2)
O3 Mg3 Al3A 2_565 3 82.33(2)
O3 Mg3 Al3A 1_655 3 126.66(2)
O8 Mg3 Al3A 3_655 3 38.697(14)
O8 Mg3 Al3A 1_565 3 38.697(14)
O8 Mg3 Al3A 2_445 3 78.26(3)
Al3A Mg3 Al3A . 3 55.352(15)
O3 Mg3 Cr3B 3_445 3 126.66(2)
O3 Mg3 Cr3B 2_565 3 82.33(2)
O3 Mg3 Cr3B 1_655 3 126.66(2)
O8 Mg3 Cr3B 3_655 3 38.697(14)
O8 Mg3 Cr3B 1_565 3 38.697(14)
O8 Mg3 Cr3B 2_445 3 78.26(3)
Al3A Mg3 Cr3B . 3 55.4
Al3A Mg3 Cr3B 3 3 0.000(16)
O3 Mg3 Al3A 3_445 2 126.66(2)
O3 Mg3 Al3A 2_565 2 126.66(2)
O3 Mg3 Al3A 1_655 2 82.33(2)
O8 Mg3 Al3A 3_655 2 38.697(14)
O8 Mg3 Al3A 1_565 2 78.26(3)
O8 Mg3 Al3A 2_445 2 38.697(14)
Al3A Mg3 Al3A . 2 55.352(15)
Al3A Mg3 Al3A 3 2 55.351(15)
Cr3B Mg3 Al3A 3 2 55.4
O3 Mg3 Cr3B 3_445 2 126.66(2)
O3 Mg3 Cr3B 2_565 2 126.66(2)
O3 Mg3 Cr3B 1_655 2 82.33(2)
O8 Mg3 Cr3B 3_655 2 38.697(14)
O8 Mg3 Cr3B 1_565 2 78.26(3)
O8 Mg3 Cr3B 2_445 2 38.697(14)
Al3A Mg3 Cr3B . 2 55.4
Al3A Mg3 Cr3B 3 2 55.351(15)
Cr3B Mg3 Cr3B 3 2 55.351(15)
Al3A Mg3 Cr3B 2 2 0.000(6)
Cr4B O1 Al4A 2_655 2_655 0.0
Cr4B O1 Al4A 2_655 . 95.9
Al4A O1 Al4A 2_655 . 95.86(4)
Cr4B O1 Cr4B 2_655 3_665 95.86(4)
Al4A O1 Cr4B 2_655 3_665 95.86(4)
Al4A O1 Cr4B . 3_665 95.9
Cr4B O1 Al4A 2_655 3_665 95.9
Al4A O1 Al4A 2_655 3_665 95.86(4)
Al4A O1 Al4A . 3_665 95.86(4)
Cr4B O1 Al4A 3_665 3_665 0.0
Cr4B O1 Mg2A 2_655 . 121.00(3)
Al4A O1 Mg2A 2_655 . 121.00(3)
Al4A O1 Mg2A . . 121.00(3)
Cr4B O1 Mg2A 3_665 . 121.00(3)
Al4A O1 Mg2A 3_665 . 121.00(3)
Al2 O2 Al1 . . 123.53(3)
Al2 O2 Al1 . 2_655 123.53(3)
Al1 O2 Al1 . 2_655 92.42(4)
Al2 O2 Al1 . 3_665 123.53(3)
Al1 O2 Al1 . 3_665 92.42(4)
Al1 O2 Al1 2_655 3_665 92.42(4)
Be1 O3 Al1 1_445 2_445 89.25(5)
Be1 O3 Al1 1_445 1_455 89.25(5)
Al1 O3 Al1 2_445 1_455 98.09(3)
Be1 O3 Mg3 1_445 1_455 125.79(8)
Al1 O3 Mg3 2_445 1_455 122.63(2)
Al1 O3 Mg3 1_455 1_455 122.63(2)
Cr4B O4 Al4A 1_455 1_455 0.0
Cr4B O4 Cr4B 1_455 2_445 95.81(3)
Al4A O4 Cr4B 1_455 2_445 95.81(3)
Cr4B O4 Al4A 1_455 2_445 95.8
Al4A O4 Al4A 1_455 2_445 95.81(3)
Cr4B O4 Al4A 2_445 2_445 0.0
Cr4B O4 Al5 1_455 1_445 96.34(3)
Al4A O4 Al5 1_455 1_445 96.34(3)
Cr4B O4 Al5 2_445 1_445 96.34(3)
Al4A O4 Al5 2_445 1_445 96.34(3)
Cr4B O4 Cr1B 1_455 1_455 121.23(2)
Al4A O4 Cr1B 1_455 1_455 121.23(2)
Cr4B O4 Cr1B 2_445 1_455 121.23(2)
Al4A O4 Cr1B 2_445 1_455 121.23(2)
Al5 O4 Cr1B 1_445 1_455 119.86(4)
Cr4B O4 Mg1A 1_455 1_455 121.23(2)
Al4A O4 Mg1A 1_455 1_455 121.23(2)
Cr4B O4 Mg1A 2_445 1_455 121.23(2)
Al4A O4 Mg1A 2_445 1_455 121.23(2)
Al5 O4 Mg1A 1_445 1_455 119.86(4)
Cr1B O4 Mg1A 1_455 1_455 0.0
Al5 O5 Cr3B 1_445 2_455 97.03(3)
Al5 O5 Al3A 1_445 2_455 97.03(3)
Cr3B O5 Al3A 2_455 2_455 0.0
Al5 O5 Al3A 1_445 . 97.03(3)
Cr3B O5 Al3A 2_455 . 95.4
Al3A O5 Al3A 2_455 . 95.38(3)
Al5 O5 Cr2B 1_445 1_455 120.65(4)
Cr3B O5 Cr2B 2_455 1_455 120.46(2)
Al3A O5 Cr2B 2_455 1_455 120.46(2)
Al3A O5 Cr2B . 1_455 120.46(2)
Al5 O5 Mg2A 1_445 1_455 120.65(4)
Cr3B O5 Mg2A 2_455 1_455 120.46(2)
Al3A O5 Mg2A 2_455 1_455 120.46(2)
Al3A O5 Mg2A . 1_455 120.46(2)
Cr2B O5 Mg2A 1_455 1_455 0.0
Cr3B O6 Al3A 3 3 0.0
Cr3B O6 Cr3B 3 2 96.97(4)
Al3A O6 Cr3B 3 2 96.97(4)
Cr3B O6 Al3A 3 2 97.0
Al3A O6 Al3A 3 2 96.97(4)
Cr3B O6 Al3A 2 2 0.0
Cr3B O6 Al3A 3 . 97.0
Al3A O6 Al3A 3 . 96.97(4)
Cr3B O6 Al3A 2 . 97.0
Al3A O6 Al3A 2 . 96.97(4)
Cr3B O6 Mg1A 3 . 120.16(3)
Al3A O6 Mg1A 3 . 120.16(3)
Cr3B O6 Mg1A 2 . 120.16(3)
Al3A O6 Mg1A 2 . 120.16(3)
Al3A O6 Mg1A . . 120.16(3)
Be1 O7 Cr3B . 2_565 121.57(3)
Be1 O7 Al3A . 2_565 121.57(3)
Cr3B O7 Al3A 2_565 2_565 0.0
Be1 O7 Al3A . 1_665 121.57(3)
Cr3B O7 Al3A 2_565 1_665 95.1
Al3A O7 Al3A 2_565 1_665 95.10(4)
Be1 O7 Cr3B . 1_665 121.57(3)
Cr3B O7 Cr3B 2_565 1_665 95.10(4)
Al3A O7 Cr3B 2_565 1_665 95.10(4)
Al3A O7 Cr3B 1_665 1_665 0.000(18)
Be1 O7 Cr3B . 3 121.57(3)
Cr3B O7 Cr3B 2_565 3 95.10(4)
Al3A O7 Cr3B 2_565 3 95.10(4)
Al3A O7 Cr3B 1_665 3 95.10(4)
Cr3B O7 Cr3B 1_665 3 95.10(4)
Be1 O7 Al3A . 3 121.57(3)
Cr3B O7 Al3A 2_565 3 95.1
Al3A O7 Al3A 2_565 3 95.10(4)
Al3A O7 Al3A 1_665 3 95.10(4)
Cr3B O7 Al3A 1_665 3 95.1
Cr3B O7 Al3A 3 3 0.0
Al2 O8 Cr3B 1_445 3_545 123.84(2)
Al2 O8 Al3A 1_445 3_545 123.84(2)
Cr3B O8 Al3A 3_545 3_545 0.0
Al2 O8 Al3A 1_445 1_545 123.84(2)
Cr3B O8 Al3A 3_545 1_545 95.5
Al3A O8 Al3A 3_545 1_545 95.47(4)
Al2 O8 Cr3B 1_445 1_545 123.84(2)
Cr3B O8 Cr3B 3_545 1_545 95.47(4)
Al3A O8 Cr3B 3_545 1_545 95.47(4)
Al3A O8 Cr3B 1_545 1_545 0.000(17)
Al2 O8 Mg3 1_445 1_545 116.60(4)
Cr3B O8 Mg3 3_545 1_545 95.04(3)
Al3A O8 Mg3 3_545 1_545 95.04(3)
Al3A O8 Mg3 1_545 1_545 95.04(3)
Cr3B O8 Mg3 1_545 1_545 95.04(3)

loop_
_geom_bond_atom_site_label_1
_geom_bond_atom_site_label_2
_geom_bond_site_symmetry_2
_geom_bond_distance
Be1 O7 . 1.602(2)
Be1 O3 1_665 1.6615(13)
Be1 O3 2_565 1.6615(13)
Be1 O3 3 1.6615(13)
Be1 Al1 2 2.4926(17)
Be1 Al1 1_565 2.4926(17)
Be1 Al1 3_665 2.4926(17)
Al1 O3 7 1.8799(5)
Al1 O3 1_655 1.8799(5)
Al1 O3 9_665 1.8799(5)
Al1 O3 3_545 1.8799(5)
Al1 O2 . 1.9666(6)
Al1 O2 7_655 1.9667(6)
Al1 Be1 7_665 2.4926(17)
Al1 Be1 1_545 2.4926(17)
Al1 Al1 2_545 2.83940(15)
Al1 Al1 2_655 2.83940(14)
Al1 Al1 3_665 2.83940(15)
Al1 Al1 3_655 2.83940(14)
Al2 O2 . 1.7765(12)
Al2 O8 1_665 1.7874(7)
Al2 O8 2 1.7874(7)
Al2 O8 3_655 1.7874(7)
Al3A O6 . 1.8969(6)
Al3A O5 3_445 1.9189(5)
Al3A O5 . 1.9189(5)
Al3A O8 1_565 1.9193(5)
Al3A O8 2_445 1.9193(5)
Al3A O7 1_445 1.9232(6)
Al3A Cr3B 3_445 2.8381(5)
Al3A Al3A 3_445 2.8381(5)
Al3A Al3A 2_455 2.8381(5)
Al3A Cr3B 2_455 2.8381(5)
Al3A Cr3B 3 2.8407(5)
Al3A Al3A 3 2.8407(5)
Al4A O1 7_656 1.9124(6)
Al4A O1 . 1.9125(6)
Al4A O4 9_666 1.9133(5)
Al4A O4 3_545 1.9133(5)
Al4A O4 7_556 1.9133(5)
Al4A O4 1_655 1.9133(5)
Al4A Al4A 2_545 2.83940(14)
Al4A Al4A 2_655 2.83940(14)
Al4A Cr4B 2_545 2.83940(14)
Al4A Cr4B 2_655 2.83940(14)
Al4A Al4A 3_665 2.83940(14)
Al4A Cr4B 3_665 2.83940(14)
Al5 O5 3 1.9037(7)
Al5 O5 2_565 1.9037(7)
Al5 O5 1_665 1.9037(7)
Al5 O4 3 1.9136(8)
Al5 O4 2_565 1.9136(8)
Al5 O4 1_665 1.9136(8)
Al5 Cr4B 1_565 2.8515(4)
Al5 Al4A 1_565 2.8515(4)
Al5 Cr4B 2 2.8515(4)
Al5 Al4A 2 2.8515(4)
Al5 Cr4B 3_665 2.8515(4)
Al5 Al4A 3_665 2.8515(4)
Mg1A O4 1_655 1.9295(7)
Mg1A O4 2_565 1.9296(7)
Mg1A O4 3_445 1.9296(7)
Mg1A O6 . 1.9537(12)
Mg1A Al5 1_445 3.3259(2)
Mg1A Al5 1_545 3.3259(2)
Mg1A Al3A 2 3.3376(6)
Mg1A Cr3B 2 3.3376(6)
Mg1A Al3A 3 3.3376(6)
Mg1A Cr3B 3 3.3376(6)
Mg2A O5 1_655 1.9300(7)
Mg2A O5 2_665 1.9300(7)
Mg2A O5 3 1.9300(7)
Mg2A O1 . 1.9361(13)
Mg2A Al5 1_655 3.3310(2)
Mg2A Al5 1_545 3.3310(2)
Mg2A Al3A 2 3.3410(3)
Mg2A Al3A 1_655 3.3410(3)
Mg2A Al3A 3_655 3.3410(3)
Mg2A Al3A 2_665 3.3410(3)
Mg2A Al3A 3 3.3410(3)
Mg3 O3 3_445 2.0173(7)
Mg3 O3 2_565 2.0173(7)
Mg3 O3 1_655 2.0173(7)
Mg3 O8 3_655 2.2181(8)
Mg3 O8 1_565 2.2181(8)
Mg3 O8 2_445 2.2181(8)
Mg3 Al3A 3 3.0580(7)
Mg3 Cr3B 3 3.0580(7)
Mg3 Al3A 2 3.0580(7)
Mg3 Cr3B 2 3.0580(7)
O1 Cr4B 2_655 1.9125(6)
O1 Al4A 2_655 1.9125(6)
O1 Cr4B 3_665 1.9125(6)
O1 Al4A 3_665 1.9125(6)
O2 Al1 2_655 1.9666(6)
O2 Al1 3_665 1.9666(6)
O3 Be1 1_445 1.6616(13)
O3 Al1 2_445 1.8799(5)
O3 Al1 1_455 1.8799(5)
O3 Mg3 1_455 2.0173(7)
O4 Cr4B 1_455 1.9133(5)
O4 Al4A 1_455 1.9133(5)
O4 Cr4B 2_445 1.9133(5)
O4 Al4A 2_445 1.9133(5)
O4 Al5 1_445 1.9136(8)
O4 Cr1B 1_455 1.9295(7)
O4 Mg1A 1_455 1.9295(7)
O5 Al5 1_445 1.9036(7)
O5 Cr3B 2_455 1.9188(5)
O5 Al3A 2_455 1.9188(5)
O5 Cr2B 1_455 1.9300(7)
O5 Mg2A 1_455 1.9300(7)
O6 Cr3B 3 1.8969(6)
O6 Al3A 3 1.8969(6)
O6 Cr3B 2 1.8969(6)
O6 Al3A 2 1.8969(6)
O7 Cr3B 2_565 1.9232(6)
O7 Al3A 2_565 1.9232(6)
O7 Al3A 1_665 1.9232(6)
O7 Cr3B 1_665 1.9232(6)
O7 Cr3B 3 1.9232(6)
O7 Al3A 3 1.9232(6)
O8 Al2 1_445 1.7874(7)
O8 Cr3B 3_545 1.9193(5)
O8 Al3A 3_545 1.9193(5)
O8 Al3A 1_545 1.9193(5)
O8 Cr3B 1_545 1.9193(5)
O8 Mg3 1_545 2.2181(8)

_cod_database_fobs_code 2241752
